data_1508261
loop_
_publ_author_name
'Kashyap, Smita'
'Jayakannan, M.'

_publ_section_title
;
 Amphiphilic diblocks sorting into multivesicular bodies and their
 fluorophore encapsulation capabilities.
;
_journal_issue 32
_journal_name_full 'The journal of physical chemistry. B'
_journal_page_first 9820
_journal_page_last 9831
_journal_paper_doi 10.1021/jp304121d
_journal_volume 116
_journal_year 2012
_chemical_formula_sum 'C27 H44 O5'
_chemical_formula_weight 448.62
_chemical_name_common PDP-acid
_chemical_name_systematic
; 
 ? 
;
_space_group_IT_number 2
_symmetry_cell_setting triclinic
_symmetry_space_group_name_Hall '-P 1'
_symmetry_space_group_name_H-M 'P -1'
_atom_sites_solution_hydrogens geom
_atom_sites_solution_primary direct
_atom_sites_solution_secondary difmap
_audit_creation_method SHELXL-97
_cell_angle_alpha 85.30(3)
_cell_angle_beta 85.82(3)
_cell_angle_gamma 75.68(2)
_cell_formula_units_Z 8
_cell_length_a 10.795(11)
_cell_length_b 20.28(2)
_cell_length_c 24.74(3)
_cell_measurement_temperature 296(2)
_cell_volume 5222(10)
_computing_structure_refinement 'SHELXL-97 (Sheldrick, 2008)'
_computing_structure_solution 'SHELXS-97 (Sheldrick, 2008)'
_diffrn_ambient_temperature 296(2)
_diffrn_measured_fraction_theta_full 0.981
_diffrn_measured_fraction_theta_max 0.981
_diffrn_radiation_monochromator graphite
_diffrn_radiation_source 'fine-focus sealed tube'
_diffrn_radiation_type MoK\a
_diffrn_radiation_wavelength 0.71073
_diffrn_reflns_av_R_equivalents 0.2260
_diffrn_reflns_av_sigmaI/netI 0.1691
_diffrn_reflns_limit_h_max 11
_diffrn_reflns_limit_h_min -11
_diffrn_reflns_limit_k_max 21
_diffrn_reflns_limit_k_min -21
_diffrn_reflns_limit_l_max 26
_diffrn_reflns_limit_l_min -26
_diffrn_reflns_number 56975
_diffrn_reflns_theta_full 22.51
_diffrn_reflns_theta_max 22.51
_diffrn_reflns_theta_min 4.11
_exptl_absorpt_coefficient_mu 0.077
_exptl_crystal_colour Colorless
_exptl_crystal_density_diffrn 1.141
_exptl_crystal_density_method 'not measured'
_exptl_crystal_description needles
_exptl_crystal_F_000 1968
_exptl_crystal_size_max 0.1
_exptl_crystal_size_mid 0.06
_exptl_crystal_size_min 0.01
_refine_diff_density_max 0.475
_refine_diff_density_min -0.394
_refine_diff_density_rms 0.096
_refine_ls_extinction_method none
_refine_ls_goodness_of_fit_ref 0.952
_refine_ls_hydrogen_treatment mixed
_refine_ls_matrix_type full
_refine_ls_number_parameters 1161
_refine_ls_number_reflns 13437
_refine_ls_number_restraints 0
_refine_ls_restrained_S_all 0.952
_refine_ls_R_factor_all 0.2381
_refine_ls_R_factor_gt 0.0972
_refine_ls_shift/su_max 0.099
_refine_ls_shift/su_mean 0.002
_refine_ls_structure_factor_coef Fsqd
_refine_ls_weighting_details 'calc w=1/[\s^2^(Fo^2^)+(0.1350P)^2^+0.0000P] where P=(Fo^2^+2Fc^2^)/3'
_refine_ls_weighting_scheme calc
_refine_ls_wR_factor_gt 0.2338
_refine_ls_wR_factor_ref 0.3195
_reflns_number_gt 4438
_reflns_number_total 13437
_reflns_threshold_expression >2sigma(I)
_cod_data_source_file jp304121d_si_003.cif
_cod_data_source_block a
_cod_depositor_comments
;
The following automatic conversions were performed:

'_symmetry_cell_setting' value 'Triclinic' changed to 'triclinic'
according to /home/saulius/struct/CIF-dictionaries/cif_core.dic
dictionary named 'cif_core.dic' version 2.4.2 from 2011-04-26.

Automatic conversion script
Id: cif_fix_values 1891 2012-01-12 08:04:46Z andrius 
;
_cod_original_cell_volume 5222(9)
_cod_original_sg_symbol_H-M P-1
_cod_database_code 1508261

loop_
_symmetry_equiv_pos_as_xyz
'x, y, z'
'-x, -y, -z'

loop_
_atom_site_label
_atom_site_type_symbol
_atom_site_fract_x
_atom_site_fract_y
_atom_site_fract_z
_atom_site_U_iso_or_equiv
_atom_site_adp_type
_atom_site_occupancy
_atom_site_symmetry_multiplicity
_atom_site_calc_flag
_atom_site_refinement_flags
O1 O 0.1689(4) 0.8016(3) 0.5487(2) 0.0291(14) Uani 1 1 d .
H1 H 0.1047 0.8275 0.5364 0.044 Uiso 1 1 calc R
O2 O 0.5936(4) 0.9087(3) 0.5735(2) 0.0283(13) Uani 1 1 d .
O3 O 0.7706(4) 0.9052(3) 0.6543(2) 0.0309(14) Uani 1 1 d .
O4 O 0.2667(4) 0.8790(3) 0.5080(2) 0.0296(15) Uani 1 1 d .
O5 O 0.3972(4) 0.9163(3) 0.6125(2) 0.0341(15) Uani 1 1 d .
O6 O 0.5551(4) 1.1497(3) 0.6565(2) 0.0334(15) Uani 1 1 d .
O7 O 0.3710(4) 1.1544(3) 0.5786(2) 0.0347(15) Uani 1 1 d .
O8 O -0.0657(4) 1.0552(3) 0.5463(2) 0.0256(13) Uani 1 1 d .
H180 H -0.0766 1.0466 0.5790 0.038 Uiso 1 1 calc R
O9 O 0.0343(4) 1.1302(3) 0.5042(2) 0.0294(14) Uani 1 1 d .
O10 O 0.1647(5) 1.1702(3) 0.6078(2) 0.0381(15) Uani 1 1 d .
O11 O 0.7813(4) 1.3807(3) 0.5043(2) 0.0293(14) Uani 1 1 d .
O12 O 1.0966(4) 1.4180(3) 0.5736(2) 0.0343(15) Uani 1 1 d .
O13 O 1.2695(4) 1.4091(3) 0.6564(2) 0.0322(15) Uani 1 1 d .
O14 O 0.6842(4) 1.3045(3) 0.5447(2) 0.0299(14) Uani 1 1 d .
H14 H 0.7044 1.2677 0.5622 0.045 Uiso 1 1 calc R
O15 O 0.9018(4) 1.4190(3) 0.6124(2) 0.0354(15) Uani 1 1 d .
O16 O 0.0139(4) 0.3374(3) 1.3466(2) 0.0327(15) Uani 1 1 d .
O17 O 0.1763(4) 0.3282(3) 1.4329(2) 0.0349(15) Uani 1 1 d .
O18 O 0.5767(4) 0.4477(3) 1.4535(2) 0.0306(14) Uani 1 1 d .
H18 H 0.6083 0.4394 1.4229 0.046 Uiso 1 1 calc R
O19 O 0.4806(4) 0.3695(3) 1.4940(2) 0.0351(15) Uani 1 1 d .
O20 O 0.3593(4) 0.3344(3) 1.3855(2) 0.0316(14) Uani 1 1 d .
C1 C 0.2676(6) 0.8290(4) 0.5382(3) 0.0179(18) Uani 1 1 d .
C2 C 0.3812(6) 0.7910(4) 0.5693(3) 0.0255(19) Uani 1 1 d .
H2A H 0.4038 0.7439 0.5599 0.031 Uiso 1 1 calc R
H2B H 0.3570 0.7915 0.6078 0.031 Uiso 1 1 calc R
C3 C 0.4979(6) 0.8200(4) 0.5586(3) 0.025(2) Uani 1 1 d .
H3A H 0.5125 0.8276 0.5196 0.030 Uiso 1 1 calc R
H3B H 0.5720 0.7866 0.5719 0.030 Uiso 1 1 calc R
C4 C 0.4861(7) 0.8866(4) 0.5850(3) 0.026(2) Uani 1 1 d .
C5 C 0.6076(6) 0.9677(4) 0.5990(3) 0.035(2) Uani 1 1 d .
H5A H 0.5541 0.9734 0.6324 0.042 Uiso 1 1 calc R
H5B H 0.5810 1.0083 0.5750 0.042 Uiso 1 1 calc R
C6 C 0.7459(6) 0.9576(4) 0.6112(3) 0.027(2) Uani 1 1 d .
H6A H 0.8012 0.9438 0.5793 0.032 Uiso 1 1 calc R
H6B H 0.7611 0.9996 0.6223 0.032 Uiso 1 1 calc R
C7 C 0.8953(6) 0.8855(4) 0.6716(3) 0.027(2) Uani 1 1 d .
C8 C 0.9166(7) 0.8324(4) 0.7132(3) 0.029(2) Uani 1 1 d .
H8 H 0.8488 0.8141 0.7268 0.034 Uiso 1 1 calc R
C9 C 1.0349(6) 0.8073(4) 0.7338(3) 0.025(2) Uani 1 1 d .
C10 C 1.0607(7) 0.7522(4) 0.7797(3) 0.030(2) Uani 1 1 d .
H10A H 1.0884 0.7710 0.8102 0.035 Uiso 1 1 calc R
H10B H 1.1311 0.7155 0.7678 0.035 Uiso 1 1 calc R
C11 C 0.9478(7) 0.7217(4) 0.7997(3) 0.030(2) Uani 1 1 d .
H11A H 0.9236 0.6994 0.7703 0.036 Uiso 1 1 calc R
H11B H 0.8751 0.7582 0.8099 0.036 Uiso 1 1 calc R
C12 C 0.9809(7) 0.6698(4) 0.8487(3) 0.038(2) Uani 1 1 d .
H12A H 1.0550 0.6340 0.8387 0.045 Uiso 1 1 calc R
H12B H 1.0031 0.6925 0.8783 0.045 Uiso 1 1 calc R
C13 C 0.8698(7) 0.6383(4) 0.8676(3) 0.035(2) Uani 1 1 d .
H13A H 0.8523 0.6129 0.8387 0.043 Uiso 1 1 calc R
H13B H 0.7941 0.6746 0.8744 0.043 Uiso 1 1 calc R
C14 C 0.8946(7) 0.5904(4) 0.9193(3) 0.033(2) Uani 1 1 d .
H14A H 0.9692 0.5535 0.9122 0.040 Uiso 1 1 calc R
H14B H 0.9138 0.6155 0.9480 0.040 Uiso 1 1 calc R
C15 C 0.7827(7) 0.5600(4) 0.9388(3) 0.030(2) Uani 1 1 d .
H15A H 0.7637 0.5348 0.9101 0.036 Uiso 1 1 calc R
H15B H 0.7080 0.5969 0.9457 0.036 Uiso 1 1 calc R
C16 C 0.8062(7) 0.5121(4) 0.9906(3) 0.032(2) Uani 1 1 d .
H16A H 0.8802 0.4749 0.9836 0.039 Uiso 1 1 calc R
H16B H 0.8262 0.5371 1.0193 0.039 Uiso 1 1 calc R
C17 C 0.6938(7) 0.4827(4) 1.0103(3) 0.033(2) Uani 1 1 d .
H17A H 0.6743 0.4574 0.9817 0.040 Uiso 1 1 calc R
H17B H 0.6196 0.5200 1.0170 0.040 Uiso 1 1 calc R
C18 C 0.7166(7) 0.4353(4) 1.0624(3) 0.037(2) Uani 1 1 d .
H18A H 0.7910 0.3981 1.0557 0.044 Uiso 1 1 calc R
H18B H 0.7358 0.4607 1.0909 0.044 Uiso 1 1 calc R
C19 C 0.6043(7) 0.4054(4) 1.0822(3) 0.038(2) Uani 1 1 d .
H19A H 0.5855 0.3797 1.0537 0.046 Uiso 1 1 calc R
H19B H 0.5296 0.4425 1.0885 0.046 Uiso 1 1 calc R
C20 C 0.6269(7) 0.3584(4) 1.1347(3) 0.034(2) Uani 1 1 d .
H20A H 0.7026 0.3218 1.1286 0.041 Uiso 1 1 calc R
H20B H 0.6437 0.3844 1.1633 0.041 Uiso 1 1 calc R
C21 C 0.5165(7) 0.3275(4) 1.1536(3) 0.035(2) Uani 1 1 d .
H21A H 0.5008 0.3005 1.1255 0.042 Uiso 1 1 calc R
H21B H 0.4402 0.3639 1.1592 0.042 Uiso 1 1 calc R
C22 C 0.5404(7) 0.2820(4) 1.2067(3) 0.032(2) Uani 1 1 d .
H22A H 0.6166 0.2458 1.2008 0.039 Uiso 1 1 calc R
H22B H 0.5579 0.3092 1.2344 0.039 Uiso 1 1 calc R
C23 C 0.4332(7) 0.2503(5) 1.2283(4) 0.045(3) Uani 1 1 d .
H23A H 0.4157 0.2229 1.2008 0.054 Uiso 1 1 calc R
H23B H 0.3568 0.2864 1.2344 0.054 Uiso 1 1 calc R
C24 C 0.4595(8) 0.2057(5) 1.2807(4) 0.046(3) Uani 1 1 d .
H24A H 0.5382 0.1716 1.2759 0.069 Uiso 1 1 calc R
H24B H 0.3906 0.1839 1.2898 0.069 Uiso 1 1 calc R
H24C H 0.4664 0.2335 1.3094 0.069 Uiso 1 1 calc R
C25 C 0.9939(6) 0.9120(4) 0.6492(3) 0.023(2) Uani 1 1 d .
H25 H 0.9810 0.9457 0.6209 0.028 Uiso 1 1 calc R
C26 C 1.1160(6) 0.8865(4) 0.6704(3) 0.028(2) Uani 1 1 d .
H26 H 1.1842 0.9046 0.6569 0.033 Uiso 1 1 calc R
C27 C 1.1344(7) 0.8346(4) 0.7111(3) 0.031(2) Uani 1 1 d .
H27 H 1.2160 0.8174 0.7237 0.037 Uiso 1 1 calc R
C28 C 0.2665(8) 0.4530(5) 1.2746(4) 0.050(3) Uani 1 1 d .
H28A H 0.3170 0.4118 1.2600 0.075 Uiso 1 1 calc R
H28B H 0.1860 0.4456 1.2895 0.075 Uiso 1 1 calc R
H28C H 0.3114 0.4656 1.3026 0.075 Uiso 1 1 calc R
C29 C 0.2428(8) 0.5100(5) 1.2295(4) 0.048(3) Uani 1 1 d .
H29A H 0.1953 0.4970 1.2020 0.058 Uiso 1 1 calc R
H29B H 0.1892 0.5508 1.2446 0.058 Uiso 1 1 calc R
C30 C 0.3632(7) 0.5273(4) 1.2021(3) 0.034(2) Uani 1 1 d .
H30A H 0.4112 0.5398 1.2296 0.041 Uiso 1 1 calc R
H30B H 0.4163 0.4867 1.1865 0.041 Uiso 1 1 calc R
C31 C 0.3385(7) 0.5847(4) 1.1577(3) 0.038(2) Uani 1 1 d .
H31A H 0.2926 0.5717 1.1297 0.045 Uiso 1 1 calc R
H31B H 0.2837 0.6250 1.1730 0.045 Uiso 1 1 calc R
C32 C 0.4586(7) 0.6024(4) 1.1320(3) 0.036(2) Uani 1 1 d .
H32A H 0.5139 0.5620 1.1170 0.043 Uiso 1 1 calc R
H32B H 0.5040 0.6159 1.1599 0.043 Uiso 1 1 calc R
C33 C 0.4328(7) 0.6600(4) 1.0867(3) 0.035(2) Uani 1 1 d .
H33A H 0.3898 0.6457 1.0583 0.043 Uiso 1 1 calc R
H33B H 0.3750 0.6998 1.1015 0.043 Uiso 1 1 calc R
C34 C 0.5517(7) 0.6799(4) 1.0618(3) 0.033(2) Uani 1 1 d .
H34A H 0.6102 0.6399 1.0475 0.040 Uiso 1 1 calc R
H34B H 0.5940 0.6950 1.0901 0.040 Uiso 1 1 calc R
C35 C 0.5244(7) 0.7366(4) 1.0160(3) 0.036(2) Uani 1 1 d .
H35A H 0.4835 0.7211 0.9876 0.043 Uiso 1 1 calc R
H35B H 0.4645 0.7762 1.0302 0.043 Uiso 1 1 calc R
C36 C 0.6416(7) 0.7582(4) 0.9914(3) 0.032(2) Uani 1 1 d .
H36A H 0.7023 0.7187 0.9776 0.038 Uiso 1 1 calc R
H36B H 0.6817 0.7748 1.0195 0.038 Uiso 1 1 calc R
C37 C 0.6119(7) 0.8137(4) 0.9453(3) 0.037(2) Uani 1 1 d .
H37A H 0.5714 0.7969 0.9173 0.044 Uiso 1 1 calc R
H37B H 0.5508 0.8530 0.9592 0.044 Uiso 1 1 calc R
C38 C 0.7276(7) 0.8365(4) 0.9196(3) 0.035(2) Uani 1 1 d .
H38A H 0.7895 0.7974 0.9059 0.042 Uiso 1 1 calc R
H38B H 0.7674 0.8543 0.9472 0.042 Uiso 1 1 calc R
C39 C 0.6937(7) 0.8913(4) 0.8731(3) 0.036(2) Uani 1 1 d .
H39A H 0.6560 0.8727 0.8453 0.044 Uiso 1 1 calc R
H39B H 0.6290 0.9294 0.8868 0.044 Uiso 1 1 calc R
C40 C 0.8041(7) 0.9177(4) 0.8472(3) 0.033(2) Uani 1 1 d .
H40A H 0.8687 0.8801 0.8328 0.039 Uiso 1 1 calc R
H40B H 0.8423 0.9365 0.8748 0.039 Uiso 1 1 calc R
C41 C 0.7634(7) 0.9730(4) 0.8011(3) 0.032(2) Uani 1 1 d .
H41A H 0.7264 0.9537 0.7734 0.038 Uiso 1 1 calc R
H41B H 0.6972 1.0100 0.8155 0.038 Uiso 1 1 calc R
C42 C 0.8711(7) 1.0021(4) 0.7746(3) 0.035(2) Uani 1 1 d .
H42A H 0.9100 1.0195 0.8028 0.043 Uiso 1 1 calc R
H42B H 0.9358 0.9651 0.7595 0.043 Uiso 1 1 calc R
C43 C 0.8361(7) 1.0578(4) 0.7307(3) 0.026(2) Uani 1 1 d .
C44 C 0.7117(7) 1.0794(4) 0.7124(3) 0.034(2) Uani 1 1 d .
H44 H 0.6481 1.0587 0.7275 0.040 Uiso 1 1 calc R
C45 C 0.6824(6) 1.1330(4) 0.6708(3) 0.028(2) Uani 1 1 d .
C46 C 0.5216(6) 1.2044(4) 0.6150(3) 0.027(2) Uani 1 1 d .
H46A H 0.5730 1.1931 0.5818 0.033 Uiso 1 1 calc R
H46B H 0.5362 1.2462 0.6268 0.033 Uiso 1 1 calc R
C47 C 0.3835(7) 1.2131(4) 0.6060(3) 0.035(2) Uani 1 1 d .
H47A H 0.3341 1.2159 0.6405 0.041 Uiso 1 1 calc R
H47B H 0.3518 1.2547 0.5838 0.041 Uiso 1 1 calc R
C48 C 0.2575(7) 1.1369(4) 0.5836(3) 0.027(2) Uani 1 1 d .
C49 C 0.2666(6) 1.0718(4) 0.5570(3) 0.026(2) Uani 1 1 d .
H49A H 0.3403 1.0377 0.5698 0.031 Uiso 1 1 calc R
H49B H 0.2803 1.0798 0.5180 0.031 Uiso 1 1 calc R
C50 C 0.1474(6) 1.0439(4) 0.5682(3) 0.029(2) Uani 1 1 d .
H50A H 0.1690 0.9964 0.5597 0.035 Uiso 1 1 calc R
H50B H 0.1232 1.0454 0.6067 0.035 Uiso 1 1 calc R
C51 C 0.0343(6) 1.0810(4) 0.5372(3) 0.0215(19) Uani 1 1 d .
C52 C 0.7749(6) 1.1626(4) 0.6482(3) 0.027(2) Uani 1 1 d .
H52 H 0.7558 1.1973 0.6209 0.033 Uiso 1 1 calc R
C53 C 0.9002(7) 1.1408(5) 0.6662(4) 0.041(3) Uani 1 1 d .
H53 H 0.9636 1.1618 0.6516 0.049 Uiso 1 1 calc R
C54 C 0.9286(7) 1.0877(4) 0.7060(3) 0.034(2) Uani 1 1 d .
H54 H 1.0126 1.0719 0.7163 0.041 Uiso 1 1 calc R
C55 C 0.7839(6) 1.3303(4) 0.5359(3) 0.025(2) Uani 1 1 d .
C56 C 0.8984(6) 1.2934(4) 0.5657(3) 0.026(2) Uani 1 1 d .
H56A H 0.9252 1.2472 0.5541 0.032 Uiso 1 1 calc R
H56B H 0.8739 1.2905 0.6041 0.032 Uiso 1 1 calc R
C57 C 1.0119(6) 1.3257(4) 0.5577(3) 0.028(2) Uani 1 1 d .
H57A H 1.0296 1.3338 0.5191 0.033 Uiso 1 1 calc R
H57B H 1.0864 1.2934 0.5719 0.033 Uiso 1 1 calc R
C58 C 0.9939(6) 1.3931(4) 0.5850(3) 0.025(2) Uani 1 1 d .
C59 C 1.1095(6) 1.4755(4) 0.6022(3) 0.032(2) Uani 1 1 d .
H59A H 1.0552 1.4794 0.6354 0.039 Uiso 1 1 calc R
H59B H 1.0842 1.5175 0.5796 0.039 Uiso 1 1 calc R
C60 C 1.2455(6) 1.4631(4) 0.6149(3) 0.0224(19) Uani 1 1 d .
H60A H 1.3007 1.4505 0.5828 0.027 Uiso 1 1 calc R
H60B H 1.2622 1.5040 0.6275 0.027 Uiso 1 1 calc R
C61 C 1.3950(6) 1.3855(4) 0.6719(3) 0.027(2) Uani 1 1 d .
C62 C 1.4129(7) 1.3318(4) 0.7132(3) 0.033(2) Uani 1 1 d .
H62 H 1.3435 1.3151 0.7272 0.039 Uiso 1 1 calc R
C63 C 1.5335(7) 1.3037(4) 0.7327(3) 0.025(2) Uani 1 1 d .
C64 C 1.5572(7) 1.2466(4) 0.7774(3) 0.036(2) Uani 1 1 d .
H64A H 1.6228 1.2088 0.7637 0.043 Uiso 1 1 calc R
H64B H 1.5915 1.2627 0.8076 0.043 Uiso 1 1 calc R
C65 C 1.4438(7) 1.2195(4) 0.7990(3) 0.033(2) Uani 1 1 d .
H65A H 1.4098 1.2024 0.7693 0.040 Uiso 1 1 calc R
H65B H 1.3776 1.2569 0.8129 0.040 Uiso 1 1 calc R
C66 C 1.4752(7) 1.1625(4) 0.8443(3) 0.039(2) Uani 1 1 d .
H66A H 1.5361 1.1237 0.8296 0.047 Uiso 1 1 calc R
H66B H 1.5161 1.1784 0.8726 0.047 Uiso 1 1 calc R
C67 C 1.3605(7) 1.1393(4) 0.8694(3) 0.037(2) Uani 1 1 d .
H67A H 1.3198 1.1230 0.8412 0.044 Uiso 1 1 calc R
H67B H 1.2993 1.1781 0.8840 0.044 Uiso 1 1 calc R
C68 C 1.3926(7) 1.0826(4) 0.9147(3) 0.037(2) Uani 1 1 d .
H68A H 1.4512 1.0431 0.8998 0.045 Uiso 1 1 calc R
H68B H 1.4361 1.0982 0.9423 0.045 Uiso 1 1 calc R
C69 C 1.2753(7) 1.0613(4) 0.9413(3) 0.035(2) Uani 1 1 d .
H69A H 1.2327 1.0451 0.9138 0.043 Uiso 1 1 calc R
H69B H 1.2161 1.1010 0.9556 0.043 Uiso 1 1 calc R
C70 C 1.3062(7) 1.0055(4) 0.9874(3) 0.034(2) Uani 1 1 d .
H70A H 1.3645 0.9656 0.9730 0.041 Uiso 1 1 calc R
H70B H 1.3499 1.0215 1.0147 0.041 Uiso 1 1 calc R
C71 C 1.1892(7) 0.9848(4) 1.0145(3) 0.033(2) Uani 1 1 d .
H71A H 1.1438 0.9705 0.9870 0.040 Uiso 1 1 calc R
H71B H 1.1324 1.0244 1.0300 0.040 Uiso 1 1 calc R
C72 C 1.2207(7) 0.9268(4) 1.0596(3) 0.036(2) Uani 1 1 d .
H72A H 1.2758 0.8868 1.0439 0.044 Uiso 1 1 calc R
H72B H 1.2679 0.9407 1.0867 0.044 Uiso 1 1 calc R
C73 C 1.1040(7) 0.9075(4) 1.0873(3) 0.033(2) Uani 1 1 d .
H73A H 1.0570 0.8935 1.0602 0.040 Uiso 1 1 calc R
H73B H 1.0488 0.9476 1.1028 0.040 Uiso 1 1 calc R
C74 C 1.1331(7) 0.8503(4) 1.1322(3) 0.032(2) Uani 1 1 d .
H74A H 1.1866 0.8099 1.1166 0.038 Uiso 1 1 calc R
H74B H 1.1818 0.8638 1.1590 0.038 Uiso 1 1 calc R
C75 C 1.0153(7) 0.8322(4) 1.1608(3) 0.036(2) Uani 1 1 d .
H75A H 0.9654 0.8197 1.1340 0.043 Uiso 1 1 calc R
H75B H 0.9628 0.8722 1.1774 0.043 Uiso 1 1 calc R
C76 C 1.0471(7) 0.7734(4) 1.2047(3) 0.033(2) Uani 1 1 d .
H76A H 1.0959 0.7328 1.1878 0.040 Uiso 1 1 calc R
H76B H 1.1009 0.7850 1.2304 0.040 Uiso 1 1 calc R
C77 C 0.9310(7) 0.7573(5) 1.2355(4) 0.046(3) Uani 1 1 d .
H77A H 0.8790 0.7437 1.2101 0.055 Uiso 1 1 calc R
H77B H 0.8801 0.7984 1.2511 0.055 Uiso 1 1 calc R
C78 C 0.9628(8) 0.7010(5) 1.2807(4) 0.052(3) Uani 1 1 d .
H78A H 1.0150 0.6604 1.2658 0.078 Uiso 1 1 calc R
H78B H 0.8850 0.6918 1.2972 0.078 Uiso 1 1 calc R
H78C H 1.0084 0.7154 1.3076 0.078 Uiso 1 1 calc R
C79 C 1.6360(7) 1.3279(4) 0.7086(3) 0.032(2) Uani 1 1 d .
H79 H 1.7183 1.3077 0.7193 0.039 Uiso 1 1 calc R
C80 C 1.6181(6) 1.3808(4) 0.6692(3) 0.030(2) Uani 1 1 d .
H80 H 1.6874 1.3978 0.6556 0.036 Uiso 1 1 calc R
C81 C 1.4955(6) 1.4097(4) 0.6493(3) 0.026(2) Uani 1 1 d .
H81 H 1.4838 1.4442 0.6216 0.031 Uiso 1 1 calc R
C82 C 0.3362(8) 1.0493(5) 0.7169(4) 0.048(3) Uani 1 1 d .
H82A H 0.2904 1.0314 0.6921 0.071 Uiso 1 1 calc R
H82B H 0.4096 1.0609 0.6980 0.071 Uiso 1 1 calc R
H82C H 0.2811 1.0893 0.7315 0.071 Uiso 1 1 calc R
C83 C 0.3794(7) 0.9959(4) 0.7627(4) 0.045(3) Uani 1 1 d .
H83A H 0.4395 0.9568 0.7480 0.054 Uiso 1 1 calc R
H83B H 0.4237 1.0146 0.7881 0.054 Uiso 1 1 calc R
C84 C 0.2698(7) 0.9728(4) 0.7925(3) 0.035(2) Uani 1 1 d .
H84A H 0.2246 0.9555 0.7666 0.042 Uiso 1 1 calc R
H84B H 0.2108 1.0122 0.8074 0.042 Uiso 1 1 calc R
C85 C 0.3062(7) 0.9181(4) 0.8385(3) 0.035(2) Uani 1 1 d .
H85A H 0.3660 0.8788 0.8240 0.042 Uiso 1 1 calc R
H85B H 0.3498 0.9356 0.8650 0.042 Uiso 1 1 calc R
C86 C 0.1936(7) 0.8953(4) 0.8671(3) 0.033(2) Uani 1 1 d .
H86A H 0.1492 0.8791 0.8402 0.039 Uiso 1 1 calc R
H86B H 0.1347 0.9348 0.8818 0.039 Uiso 1 1 calc R
C87 C 0.2252(7) 0.8396(4) 0.9129(3) 0.035(2) Uani 1 1 d .
H87A H 0.2830 0.7997 0.8983 0.042 Uiso 1 1 calc R
H87B H 0.2701 0.8555 0.9398 0.042 Uiso 1 1 calc R
C88 C 0.1100(7) 0.8189(4) 0.9408(3) 0.035(2) Uani 1 1 d .
H88A H 0.0643 0.8039 0.9137 0.042 Uiso 1 1 calc R
H88B H 0.0531 0.8587 0.9560 0.042 Uiso 1 1 calc R
C89 C 0.1408(7) 0.7624(4) 0.9859(3) 0.032(2) Uani 1 1 d .
H89A H 0.1970 0.7224 0.9707 0.038 Uiso 1 1 calc R
H89B H 0.1870 0.7771 1.0129 0.038 Uiso 1 1 calc R
C90 C 0.0247(7) 0.7425(4) 1.0137(3) 0.031(2) Uani 1 1 d .
H90A H -0.0215 0.7281 0.9865 0.037 Uiso 1 1 calc R
H90B H -0.0313 0.7826 1.0289 0.037 Uiso 1 1 calc R
C91 C 0.0538(7) 0.6855(4) 1.0591(3) 0.032(2) Uani 1 1 d .
H91A H 0.1121 0.6459 1.0444 0.039 Uiso 1 1 calc R
H91B H 0.0971 0.7006 1.0870 0.039 Uiso 1 1 calc R
C92 C -0.0637(7) 0.6645(4) 1.0853(3) 0.031(2) Uani 1 1 d .
H92A H -0.1065 0.6490 1.0574 0.037 Uiso 1 1 calc R
H92B H -0.1224 0.7043 1.0997 0.037 Uiso 1 1 calc R
C93 C -0.0352(7) 0.6084(4) 1.1309(3) 0.032(2) Uani 1 1 d .
H93A H 0.0260 0.5692 1.1168 0.038 Uiso 1 1 calc R
H93B H 0.0047 0.6246 1.1594 0.038 Uiso 1 1 calc R
C94 C -0.1520(7) 0.5859(4) 1.1554(3) 0.036(2) Uani 1 1 d .
H94A H -0.1926 0.5709 1.1265 0.043 Uiso 1 1 calc R
H94B H -0.2122 0.6252 1.1698 0.043 Uiso 1 1 calc R
C95 C -0.1275(7) 0.5291(4) 1.2002(3) 0.033(2) Uani 1 1 d .
H95A H -0.0614 0.4912 1.1872 0.040 Uiso 1 1 calc R
H95B H -0.0954 0.5455 1.2308 0.040 Uiso 1 1 calc R
C96 C -0.2444(7) 0.5038(4) 1.2196(3) 0.030(2) Uani 1 1 d .
H96A H -0.2761 0.4882 1.1884 0.036 Uiso 1 1 calc R
H96B H -0.3099 0.5424 1.2320 0.036 Uiso 1 1 calc R
C97 C -0.2303(6) 0.4465(4) 1.2647(3) 0.026(2) Uani 1 1 d .
C98 C -0.1168(6) 0.4164(4) 1.2863(3) 0.0214(19) Uani 1 1 d .
H98 H -0.0439 0.4306 1.2735 0.026 Uiso 1 1 calc R
C99 C -0.1073(6) 0.3635(4) 1.3281(3) 0.026(2) Uani 1 1 d .
C100 C 0.0265(6) 0.2843(4) 1.3896(3) 0.030(2) Uani 1 1 d .
H10C H 0.0078 0.2439 1.3771 0.036 Uiso 1 1 calc R
H10D H -0.0318 0.2994 1.4203 0.036 Uiso 1 1 calc R
C101 C 0.1615(6) 0.2697(4) 1.4050(3) 0.026(2) Uani 1 1 d .
H10E H 0.1813 0.2285 1.4289 0.032 Uiso 1 1 calc R
H10F H 0.2191 0.2631 1.3729 0.032 Uiso 1 1 calc R
C102 C 0.2720(6) 0.3585(4) 1.4168(3) 0.027(2) Uani 1 1 d .
C103 C 0.2508(6) 0.4256(4) 1.4423(3) 0.031(2) Uani 1 1 d .
H10G H 0.2342 0.4185 1.4811 0.037 Uiso 1 1 calc R
H10H H 0.1754 0.4568 1.4278 0.037 Uiso 1 1 calc R
C104 C 0.3638(6) 0.4581(4) 1.4324(3) 0.026(2) Uani 1 1 d .
H10I H 0.3880 0.4594 1.3938 0.031 Uiso 1 1 calc R
H10J H 0.3377 0.5047 1.4429 0.031 Uiso 1 1 calc R
C105 C 0.4784(6) 0.4210(4) 1.4630(3) 0.025(2) Uani 1 1 d .
C106 C -0.3393(7) 0.4247(4) 1.2844(3) 0.028(2) Uani 1 1 d .
H106 H -0.4179 0.4448 1.2699 0.033 Uiso 1 1 calc R
C107 C -0.3307(7) 0.3730(4) 1.3257(3) 0.034(2) Uani 1 1 d .
H107 H -0.4040 0.3593 1.3388 0.040 Uiso 1 1 calc R
C108 C -0.2143(6) 0.3419(4) 1.3474(3) 0.0210(19) Uani 1 1 d .
H108 H -0.2086 0.3070 1.3747 0.025 Uiso 1 1 calc R

loop_
_atom_site_aniso_label
_atom_site_aniso_U_11
_atom_site_aniso_U_22
_atom_site_aniso_U_33
_atom_site_aniso_U_23
_atom_site_aniso_U_13
_atom_site_aniso_U_12
O1 0.021(3) 0.029(4) 0.038(4) 0.011(3) -0.007(2) -0.010(2)
O2 0.022(3) 0.038(4) 0.032(3) -0.013(3) 0.003(2) -0.018(2)
O3 0.025(3) 0.040(4) 0.029(3) 0.017(3) -0.002(2) -0.018(2)
O4 0.022(3) 0.024(4) 0.041(4) 0.017(3) -0.006(2) -0.008(2)
O5 0.017(3) 0.026(4) 0.055(4) -0.003(3) 0.012(3) 0.001(2)
O6 0.036(3) 0.040(4) 0.025(3) 0.014(3) 0.003(2) -0.019(3)
O7 0.021(3) 0.049(4) 0.037(4) -0.003(3) 0.005(2) -0.015(3)
O8 0.023(3) 0.028(4) 0.026(3) 0.010(3) 0.001(2) -0.012(2)
O9 0.020(3) 0.029(4) 0.039(4) 0.014(3) -0.005(2) -0.009(2)
O10 0.025(3) 0.024(4) 0.063(4) -0.014(3) 0.003(3) -0.001(3)
O11 0.027(3) 0.023(3) 0.039(4) 0.014(3) -0.008(2) -0.010(2)
O12 0.023(3) 0.048(4) 0.038(4) -0.012(3) 0.008(2) -0.019(3)
O13 0.028(3) 0.032(4) 0.037(4) 0.014(3) -0.003(2) -0.014(2)
O14 0.028(3) 0.027(4) 0.036(4) 0.018(3) -0.008(2) -0.013(2)
O15 0.018(3) 0.031(4) 0.054(4) 0.000(3) 0.006(3) -0.004(2)
O16 0.029(3) 0.032(4) 0.036(4) 0.018(3) 0.000(2) -0.011(2)
O17 0.028(3) 0.044(4) 0.039(4) -0.002(3) 0.002(2) -0.023(3)
O18 0.030(3) 0.032(4) 0.030(4) 0.009(3) 0.003(2) -0.013(3)
O19 0.025(3) 0.038(4) 0.043(4) 0.017(3) -0.008(2) -0.012(3)
O20 0.024(3) 0.025(4) 0.044(4) -0.004(3) 0.009(3) -0.006(2)
C1 0.009(3) 0.019(5) 0.026(5) -0.008(4) -0.002(3) -0.002(3)
C2 0.026(4) 0.019(5) 0.031(5) -0.001(4) -0.005(3) -0.002(3)
C3 0.013(4) 0.027(5) 0.032(5) 0.003(4) -0.003(3) 0.001(3)
C4 0.018(4) 0.022(5) 0.036(5) 0.022(4) -0.010(4) -0.008(4)
C5 0.018(4) 0.045(6) 0.044(6) 0.005(5) -0.003(4) -0.015(4)
C6 0.023(4) 0.018(5) 0.042(6) 0.006(4) 0.002(3) -0.014(3)
C7 0.023(4) 0.030(5) 0.022(5) 0.011(4) -0.003(3) -0.002(4)
C8 0.034(4) 0.025(5) 0.028(5) 0.009(4) 0.000(4) -0.013(4)
C9 0.030(4) 0.025(5) 0.023(5) 0.004(4) -0.005(4) -0.013(4)
C10 0.038(4) 0.022(5) 0.024(5) 0.003(4) 0.000(4) 0.000(4)
C11 0.037(4) 0.023(5) 0.024(5) 0.007(4) 0.000(4) -0.001(4)
C12 0.043(5) 0.033(6) 0.031(5) 0.016(4) 0.001(4) -0.003(4)
C13 0.041(5) 0.037(6) 0.030(5) 0.015(4) -0.004(4) -0.018(4)
C14 0.032(4) 0.035(6) 0.029(5) 0.005(4) 0.004(4) -0.005(4)
C15 0.039(4) 0.029(5) 0.023(5) 0.001(4) -0.003(4) -0.012(4)
C16 0.041(5) 0.028(5) 0.026(5) 0.004(4) 0.004(4) -0.007(4)
C17 0.044(5) 0.030(5) 0.027(5) 0.009(4) -0.001(4) -0.014(4)
C18 0.042(5) 0.036(6) 0.028(5) 0.014(4) -0.003(4) -0.007(4)
C19 0.041(5) 0.032(6) 0.040(6) 0.012(4) -0.002(4) -0.008(4)
C20 0.044(5) 0.040(6) 0.018(5) 0.009(4) -0.003(4) -0.014(4)
C21 0.033(4) 0.043(6) 0.028(5) 0.000(4) -0.001(4) -0.009(4)
C22 0.047(5) 0.026(5) 0.025(5) 0.007(4) -0.004(4) -0.012(4)
C23 0.038(5) 0.050(7) 0.045(6) 0.010(5) -0.004(4) -0.007(4)
C24 0.049(5) 0.054(7) 0.033(6) 0.013(5) -0.005(4) -0.014(5)
C25 0.020(4) 0.030(5) 0.022(5) 0.006(4) 0.000(3) -0.013(4)
C26 0.027(4) 0.030(5) 0.023(5) 0.004(4) 0.002(3) -0.005(4)
C27 0.026(4) 0.032(6) 0.028(5) 0.003(4) 0.000(4) 0.004(4)
C28 0.063(6) 0.047(7) 0.041(6) 0.010(5) -0.008(5) -0.018(5)
C29 0.049(5) 0.045(7) 0.042(6) 0.017(5) -0.010(4) 0.000(5)
C30 0.040(5) 0.034(6) 0.026(5) 0.007(4) -0.007(4) -0.009(4)
C31 0.037(5) 0.039(6) 0.031(6) 0.003(4) -0.005(4) 0.000(4)
C32 0.038(5) 0.028(5) 0.037(6) 0.007(4) 0.003(4) -0.005(4)
C33 0.039(5) 0.034(6) 0.027(5) 0.012(4) -0.004(4) -0.002(4)
C34 0.039(5) 0.026(5) 0.034(5) -0.002(4) 0.000(4) -0.007(4)
C35 0.044(5) 0.032(6) 0.030(6) 0.008(4) -0.008(4) -0.007(4)
C36 0.042(5) 0.025(5) 0.026(5) 0.005(4) -0.003(4) -0.006(4)
C37 0.038(5) 0.044(6) 0.022(5) 0.006(4) -0.002(4) 0.000(4)
C38 0.039(5) 0.034(5) 0.030(5) 0.002(4) -0.002(4) -0.008(4)
C39 0.037(5) 0.027(5) 0.040(6) 0.008(4) -0.002(4) -0.002(4)
C40 0.044(5) 0.030(5) 0.023(5) 0.002(4) -0.002(4) -0.005(4)
C41 0.037(4) 0.023(5) 0.029(5) 0.001(4) 0.001(4) 0.006(4)
C42 0.041(5) 0.036(6) 0.024(5) -0.005(4) -0.002(4) 0.001(4)
C43 0.030(4) 0.020(5) 0.025(5) 0.005(4) -0.010(4) -0.001(4)
C44 0.047(5) 0.027(6) 0.031(6) -0.002(4) 0.008(4) -0.019(4)
C45 0.026(4) 0.023(5) 0.034(5) 0.000(4) -0.007(4) -0.001(4)
C46 0.028(4) 0.034(6) 0.025(5) 0.001(4) 0.001(3) -0.020(4)
C47 0.039(5) 0.031(6) 0.037(6) -0.004(4) 0.006(4) -0.016(4)
C48 0.022(4) 0.030(6) 0.026(5) 0.020(4) -0.004(4) -0.007(4)
C49 0.016(4) 0.027(6) 0.034(5) 0.006(4) -0.012(3) -0.004(3)
C50 0.025(4) 0.023(5) 0.037(5) 0.014(4) -0.007(3) -0.005(3)
C51 0.015(4) 0.023(5) 0.026(5) 0.000(4) -0.002(3) -0.003(3)
C52 0.032(4) 0.025(5) 0.026(5) 0.001(4) 0.005(4) -0.013(4)
C53 0.021(4) 0.058(7) 0.042(6) 0.014(5) -0.005(4) -0.009(4)
C54 0.029(4) 0.030(5) 0.037(6) 0.001(4) 0.004(4) 0.001(4)
C55 0.024(4) 0.024(5) 0.025(5) 0.006(4) -0.004(3) -0.004(4)
C56 0.032(4) 0.019(5) 0.027(5) 0.003(4) -0.005(3) -0.003(3)
C57 0.017(4) 0.027(6) 0.037(5) 0.001(4) -0.004(3) -0.001(3)
C58 0.016(4) 0.033(6) 0.026(5) 0.017(4) -0.007(3) -0.010(4)
C59 0.029(4) 0.036(6) 0.032(5) 0.003(4) 0.004(4) -0.013(4)
C60 0.022(4) 0.018(5) 0.030(5) 0.011(4) -0.008(3) -0.013(3)
C61 0.025(4) 0.026(5) 0.030(5) 0.006(4) 0.000(4) -0.008(4)
C62 0.038(5) 0.034(6) 0.025(5) 0.004(4) 0.005(4) -0.013(4)
C63 0.029(4) 0.020(5) 0.023(5) -0.002(4) -0.007(4) 0.002(4)
C64 0.050(5) 0.026(5) 0.027(5) 0.006(4) -0.009(4) 0.000(4)
C65 0.039(5) 0.032(6) 0.023(5) -0.003(4) 0.000(4) 0.002(4)
C66 0.049(5) 0.028(5) 0.032(6) 0.010(4) -0.004(4) 0.004(4)
C67 0.050(5) 0.028(5) 0.027(5) 0.007(4) -0.008(4) 0.000(4)
C68 0.042(5) 0.027(5) 0.034(6) 0.002(4) 0.003(4) 0.004(4)
C69 0.046(5) 0.024(5) 0.030(5) 0.005(4) -0.007(4) 0.004(4)
C70 0.039(5) 0.033(6) 0.026(5) 0.002(4) -0.009(4) 0.000(4)
C71 0.047(5) 0.024(5) 0.028(5) 0.001(4) -0.009(4) -0.006(4)
C72 0.042(5) 0.039(6) 0.025(5) 0.005(4) -0.004(4) -0.004(4)
C73 0.041(5) 0.021(5) 0.034(6) 0.008(4) -0.010(4) -0.003(4)
C74 0.040(5) 0.033(5) 0.017(5) 0.002(4) -0.011(4) 0.001(4)
C75 0.043(5) 0.033(6) 0.025(5) 0.004(4) -0.004(4) 0.005(4)
C76 0.043(5) 0.021(5) 0.030(5) 0.001(4) -0.007(4) 0.002(4)
C77 0.045(5) 0.039(6) 0.047(6) 0.005(5) -0.006(4) 0.000(4)
C78 0.051(5) 0.058(7) 0.040(6) 0.020(5) -0.002(4) -0.008(5)
C79 0.033(4) 0.034(6) 0.027(5) -0.011(4) -0.005(4) 0.001(4)
C80 0.021(4) 0.036(6) 0.028(5) 0.003(4) -0.003(3) 0.002(4)
C81 0.030(4) 0.021(5) 0.024(5) 0.008(4) -0.001(3) -0.005(4)
C82 0.052(5) 0.034(6) 0.051(7) 0.001(5) 0.006(4) -0.003(4)
C83 0.049(5) 0.040(6) 0.042(6) 0.014(5) 0.004(4) -0.008(4)
C84 0.037(4) 0.032(6) 0.037(6) 0.002(4) 0.000(4) -0.010(4)
C85 0.038(5) 0.023(5) 0.041(6) 0.008(4) 0.002(4) -0.003(4)
C86 0.037(4) 0.035(6) 0.026(5) 0.002(4) -0.005(4) -0.011(4)
C87 0.046(5) 0.022(5) 0.032(5) 0.009(4) 0.000(4) -0.005(4)
C88 0.039(5) 0.036(6) 0.032(6) 0.001(4) -0.007(4) -0.012(4)
C89 0.043(5) 0.021(5) 0.029(5) 0.006(4) 0.003(4) -0.007(4)
C90 0.036(4) 0.029(5) 0.030(5) 0.003(4) -0.003(4) -0.013(4)
C91 0.037(4) 0.026(5) 0.032(5) 0.008(4) -0.001(4) -0.006(4)
C92 0.040(4) 0.031(5) 0.016(5) 0.006(4) -0.001(4) -0.003(4)
C93 0.046(5) 0.025(5) 0.023(5) 0.003(4) -0.002(4) -0.009(4)
C94 0.036(4) 0.038(6) 0.024(5) 0.016(4) -0.001(4) 0.001(4)
C95 0.045(5) 0.024(5) 0.026(5) 0.011(4) 0.003(4) -0.005(4)
C96 0.035(4) 0.026(5) 0.023(5) 0.001(4) -0.001(4) 0.001(4)
C97 0.023(4) 0.031(5) 0.024(5) -0.004(4) 0.005(4) -0.006(4)
C98 0.029(4) 0.014(5) 0.022(5) 0.001(4) 0.005(3) -0.009(3)
C99 0.028(4) 0.028(5) 0.023(5) 0.005(4) 0.000(3) -0.008(4)
C100 0.028(4) 0.037(6) 0.022(5) 0.011(4) 0.002(3) -0.008(4)
C101 0.025(4) 0.020(5) 0.035(5) -0.002(4) -0.003(3) -0.007(3)
C102 0.013(4) 0.032(6) 0.029(5) 0.012(4) -0.009(4) 0.002(4)
C103 0.017(4) 0.025(6) 0.045(6) 0.009(4) -0.008(3) 0.002(3)
C104 0.024(4) 0.021(5) 0.030(5) 0.008(4) -0.007(3) -0.004(3)
C105 0.022(4) 0.025(5) 0.033(5) 0.001(4) -0.004(3) -0.015(4)
C106 0.034(4) 0.017(5) 0.028(5) -0.002(4) -0.010(4) 0.003(4)
C107 0.029(4) 0.046(6) 0.028(5) 0.006(5) -0.007(4) -0.015(4)
C108 0.030(4) 0.010(5) 0.023(5) 0.007(4) -0.005(3) -0.007(3)

loop_
_atom_type_symbol
_atom_type_description
_atom_type_scat_dispersion_real
_atom_type_scat_dispersion_imag
_atom_type_scat_source
C C 0.0033 0.0016 'International Tables Vol C Tables 4.2.6.8 and 6.1.1.4'
H H 0.0000 0.0000 'International Tables Vol C Tables 4.2.6.8 and 6.1.1.4'
O O 0.0106 0.0060 'International Tables Vol C Tables 4.2.6.8 and 6.1.1.4'

loop_
_geom_angle_atom_site_label_1
_geom_angle_atom_site_label_2
_geom_angle_atom_site_label_3
_geom_angle
C1 O1 H1 109.5
C4 O2 C5 118.8(6)
C7 O3 C6 116.8(5)
C45 O6 C46 115.8(5)
C48 O7 C47 118.6(6)
C51 O8 H180 109.5
C58 O12 C59 119.0(6)
C61 O13 C60 117.1(5)
C55 O14 H14 109.5
C99 O16 C100 116.5(5)
C102 O17 C101 120.0(6)
C105 O18 H18 109.5
O4 C1 O1 124.4(6)
O4 C1 C2 124.0(6)
O1 C1 C2 111.6(6)
C1 C2 C3 114.0(6)
C1 C2 H2A 108.7
C3 C2 H2A 108.7
C1 C2 H2B 108.7
C3 C2 H2B 108.7
H2A C2 H2B 107.6
C2 C3 C4 113.7(6)
C2 C3 H3A 108.8
C4 C3 H3A 108.8
C2 C3 H3B 108.8
C4 C3 H3B 108.8
H3A C3 H3B 107.7
O5 C4 O2 123.1(8)
O5 C4 C3 127.1(6)
O2 C4 C3 109.8(6)
O2 C5 C6 108.7(6)
O2 C5 H5A 110.0
C6 C5 H5A 109.9
O2 C5 H5B 110.0
C6 C5 H5B 110.0
H5A C5 H5B 108.3
O3 C6 C5 106.4(5)
O3 C6 H6A 110.5
C5 C6 H6A 110.5
O3 C6 H6B 110.5
C5 C6 H6B 110.5
H6A C6 H6B 108.6
C25 C7 O3 124.0(7)
C25 C7 C8 120.8(7)
O3 C7 C8 115.1(6)
C9 C8 C7 121.5(7)
C9 C8 H8 119.2
C7 C8 H8 119.2
C8 C9 C27 117.4(7)
C8 C9 C10 123.1(7)
C27 C9 C10 119.5(6)
C9 C10 C11 115.9(6)
C9 C10 H10A 108.3
C11 C10 H10A 108.3
C9 C10 H10B 108.3
C11 C10 H10B 108.3
H10A C10 H10B 107.4
C10 C11 C12 111.8(6)
C10 C11 H11A 109.3
C12 C11 H11A 109.3
C10 C11 H11B 109.3
C12 C11 H11B 109.3
H11A C11 H11B 107.9
C13 C12 C11 111.8(6)
C13 C12 H12A 109.3
C11 C12 H12A 109.3
C13 C12 H12B 109.3
C11 C12 H12B 109.3
H12A C12 H12B 107.9
C12 C13 C14 113.6(6)
C12 C13 H13A 108.8
C14 C13 H13A 108.8
C12 C13 H13B 108.8
C14 C13 H13B 108.8
H13A C13 H13B 107.7
C15 C14 C13 113.7(6)
C15 C14 H14A 108.8
C13 C14 H14A 108.8
C15 C14 H14B 108.8
C13 C14 H14B 108.8
H14A C14 H14B 107.7
C14 C15 C16 114.1(6)
C14 C15 H15A 108.7
C16 C15 H15A 108.7
C14 C15 H15B 108.7
C16 C15 H15B 108.7
H15A C15 H15B 107.6
C17 C16 C15 113.9(6)
C17 C16 H16A 108.8
C15 C16 H16A 108.8
C17 C16 H16B 108.8
C15 C16 H16B 108.8
H16A C16 H16B 107.7
C16 C17 C18 114.0(6)
C16 C17 H17A 108.7
C18 C17 H17A 108.7
C16 C17 H17B 108.7
C18 C17 H17B 108.7
H17A C17 H17B 107.6
C19 C18 C17 114.2(6)
C19 C18 H18A 108.7
C17 C18 H18A 108.7
C19 C18 H18B 108.7
C17 C18 H18B 108.7
H18A C18 H18B 107.6
C18 C19 C20 114.2(6)
C18 C19 H19A 108.7
C20 C19 H19A 108.7
C18 C19 H19B 108.7
C20 C19 H19B 108.7
H19A C19 H19B 107.6
C21 C20 C19 114.1(6)
C21 C20 H20A 108.7
C19 C20 H20A 108.7
C21 C20 H20B 108.7
C19 C20 H20B 108.7
H20A C20 H20B 107.6
C20 C21 C22 113.1(6)
C20 C21 H21A 109.0
C22 C21 H21A 109.0
C20 C21 H21B 109.0
C22 C21 H21B 109.0
H21A C21 H21B 107.8
C23 C22 C21 115.8(6)
C23 C22 H22A 108.3
C21 C22 H22A 108.3
C23 C22 H22B 108.3
C21 C22 H22B 108.3
H22A C22 H22B 107.4
C22 C23 C24 114.6(7)
C22 C23 H23A 108.6
C24 C23 H23A 108.6
C22 C23 H23B 108.6
C24 C23 H23B 108.6
H23A C23 H23B 107.6
C23 C24 H24A 109.5
C23 C24 H24B 109.5
H24A C24 H24B 109.5
C23 C24 H24C 109.5
H24A C24 H24C 109.5
H24B C24 H24C 109.5
C7 C25 C26 117.9(7)
C7 C25 H25 121.0
C26 C25 H25 121.0
C27 C26 C25 120.1(7)
C27 C26 H26 120.0
C25 C26 H26 120.0
C26 C27 C9 122.2(7)
C26 C27 H27 118.9
C9 C27 H27 118.9
C29 C28 H28A 109.5
C29 C28 H28B 109.5
H28A C28 H28B 109.5
C29 C28 H28C 109.5
H28A C28 H28C 109.5
H28B C28 H28C 109.5
C30 C29 C28 115.1(7)
C30 C29 H29A 108.5
C28 C29 H29A 108.5
C30 C29 H29B 108.5
C28 C29 H29B 108.5
H29A C29 H29B 107.5
C31 C30 C29 114.7(6)
C31 C30 H30A 108.6
C29 C30 H30A 108.6
C31 C30 H30B 108.6
C29 C30 H30B 108.6
H30A C30 H30B 107.6
C32 C31 C30 114.0(6)
C32 C31 H31A 108.7
C30 C31 H31A 108.7
C32 C31 H31B 108.7
C30 C31 H31B 108.7
H31A C31 H31B 107.6
C31 C32 C33 113.7(6)
C31 C32 H32A 108.8
C33 C32 H32A 108.8
C31 C32 H32B 108.8
C33 C32 H32B 108.8
H32A C32 H32B 107.7
C34 C33 C32 114.3(6)
C34 C33 H33A 108.7
C32 C33 H33A 108.7
C34 C33 H33B 108.7
C32 C33 H33B 108.7
H33A C33 H33B 107.6
C33 C34 C35 113.6(6)
C33 C34 H34A 108.8
C35 C34 H34A 108.8
C33 C34 H34B 108.8
C35 C34 H34B 108.8
H34A C34 H34B 107.7
C36 C35 C34 114.4(6)
C36 C35 H35A 108.6
C34 C35 H35A 108.6
C36 C35 H35B 108.7
C34 C35 H35B 108.6
H35A C35 H35B 107.6
C35 C36 C37 113.3(6)
C35 C36 H36A 108.9
C37 C36 H36A 108.9
C35 C36 H36B 108.9
C37 C36 H36B 108.9
H36A C36 H36B 107.7
C38 C37 C36 114.6(6)
C38 C37 H37A 108.6
C36 C37 H37A 108.6
C38 C37 H37B 108.6
C36 C37 H37B 108.6
H37A C37 H37B 107.6
C37 C38 C39 112.8(6)
C37 C38 H38A 109.0
C39 C38 H38A 109.0
C37 C38 H38B 109.0
C39 C38 H38B 109.0
H38A C38 H38B 107.8
C40 C39 C38 115.2(6)
C40 C39 H39A 108.5
C38 C39 H39A 108.5
C40 C39 H39B 108.5
C38 C39 H39B 108.5
H39A C39 H39B 107.5
C39 C40 C41 112.6(6)
C39 C40 H40A 109.1
C41 C40 H40A 109.1
C39 C40 H40B 109.1
C41 C40 H40B 109.1
H40A C40 H40B 107.8
C42 C41 C40 114.4(6)
C42 C41 H41A 108.7
C40 C41 H41A 108.7
C42 C41 H41B 108.7
C40 C41 H41B 108.7
H41A C41 H41B 107.6
C43 C42 C41 116.7(6)
C43 C42 H42A 108.1
C41 C42 H42A 108.1
C43 C42 H42B 108.1
C41 C42 H42B 108.1
H42A C42 H42B 107.3
C54 C43 C44 118.2(7)
C54 C43 C42 119.7(7)
C44 C43 C42 122.1(7)
C43 C44 C45 120.2(7)
C43 C44 H44 119.9
C45 C44 H44 119.9
C52 C45 O6 125.5(7)
C52 C45 C44 120.2(7)
O6 C45 C44 114.3(7)
O6 C46 C47 106.8(6)
O6 C46 H46A 110.4
C47 C46 H46A 110.4
O6 C46 H46B 110.4
C47 C46 H46B 110.4
H46A C46 H46B 108.6
O7 C47 C46 107.8(6)
O7 C47 H47A 110.1
C46 C47 H47A 110.1
O7 C47 H47B 110.1
C46 C47 H47B 110.1
H47A C47 H47B 108.5
O10 C48 O7 122.3(8)
O10 C48 C49 126.9(7)
O7 C48 C49 110.9(6)
C48 C49 C50 113.3(6)
C48 C49 H49A 108.9
C50 C49 H49A 108.9
C48 C49 H49B 108.9
C50 C49 H49B 108.9
H49A C49 H49B 107.7
C51 C50 C49 115.0(6)
C51 C50 H50A 108.5
C49 C50 H50A 108.5
C51 C50 H50B 108.5
C49 C50 H50B 108.5
H50A C50 H50B 107.5
O9 C51 O8 121.8(6)
O9 C51 C50 124.1(6)
O8 C51 C50 114.1(6)
C45 C52 C53 119.9(8)
C45 C52 H52 120.1
C53 C52 H52 120.1
C54 C53 C52 119.6(8)
C54 C53 H53 120.2
C52 C53 H53 120.2
C43 C54 C53 121.9(7)
C43 C54 H54 119.1
C53 C54 H54 119.1
O11 C55 O14 121.0(6)
O11 C55 C56 123.9(7)
O14 C55 C56 115.1(7)
C55 C56 C57 114.9(6)
C55 C56 H56A 108.5
C57 C56 H56A 108.5
C55 C56 H56B 108.5
C57 C56 H56B 108.5
H56A C56 H56B 107.5
C56 C57 C58 114.9(6)
C56 C57 H57A 108.5
C58 C57 H57A 108.5
C56 C57 H57B 108.5
C58 C57 H57B 108.6
H57A C57 H57B 107.5
O15 C58 O12 125.2(8)
O15 C58 C57 125.1(6)
O12 C58 C57 109.7(6)
O12 C59 C60 107.5(6)
O12 C59 H59A 110.2
C60 C59 H59A 110.2
O12 C59 H59B 110.2
C60 C59 H59B 110.2
H59A C59 H59B 108.5
O13 C60 C59 107.4(5)
O13 C60 H60A 110.2
C59 C60 H60A 110.2
O13 C60 H60B 110.2
C59 C60 H60B 110.2
H60A C60 H60B 108.5
C81 C61 O13 124.2(7)
C81 C61 C62 121.2(7)
O13 C61 C62 114.6(6)
C63 C62 C61 120.6(7)
C63 C62 H62 119.7
C61 C62 H62 119.7
C62 C63 C79 117.8(7)
C62 C63 C64 122.5(7)
C79 C63 C64 119.7(7)
C65 C64 C63 117.0(6)
C65 C64 H64A 108.1
C63 C64 H64A 108.1
C65 C64 H64B 108.1
C63 C64 H64B 108.1
H64A C64 H64B 107.3
C64 C65 C66 113.9(6)
C64 C65 H65A 108.8
C66 C65 H65A 108.8
C64 C65 H65B 108.8
C66 C65 H65B 108.8
H65A C65 H65B 107.7
C67 C66 C65 114.2(6)
C67 C66 H66A 108.7
C65 C66 H66A 108.7
C67 C66 H66B 108.7
C65 C66 H66B 108.7
H66A C66 H66B 107.6
C66 C67 C68 113.8(6)
C66 C67 H67A 108.8
C68 C67 H67A 108.8
C66 C67 H67B 108.8
C68 C67 H67B 108.8
H67A C67 H67B 107.7
C69 C68 C67 113.4(6)
C69 C68 H68A 108.9
C67 C68 H68A 108.9
C69 C68 H68B 108.9
C67 C68 H68B 108.9
H68A C68 H68B 107.7
C68 C69 C70 113.8(6)
C68 C69 H69A 108.8
C70 C69 H69A 108.8
C68 C69 H69B 108.8
C70 C69 H69B 108.8
H69A C69 H69B 107.7
C71 C70 C69 113.9(6)
C71 C70 H70A 108.8
C69 C70 H70A 108.8
C71 C70 H70B 108.8
C69 C70 H70B 108.8
H70A C70 H70B 107.7
C70 C71 C72 114.0(6)
C70 C71 H71A 108.8
C72 C71 H71A 108.8
C70 C71 H71B 108.8
C72 C71 H71B 108.8
H71A C71 H71B 107.6
C73 C72 C71 113.9(6)
C73 C72 H72A 108.8
C71 C72 H72A 108.8
C73 C72 H72B 108.8
C71 C72 H72B 108.8
H72A C72 H72B 107.7
C72 C73 C74 114.7(6)
C72 C73 H73A 108.6
C74 C73 H73A 108.6
C72 C73 H73B 108.6
C74 C73 H73B 108.6
H73A C73 H73B 107.6
C75 C74 C73 114.4(6)
C75 C74 H74A 108.7
C73 C74 H74A 108.7
C75 C74 H74B 108.7
C73 C74 H74B 108.7
H74A C74 H74B 107.6
C74 C75 C76 113.4(6)
C74 C75 H75A 108.9
C76 C75 H75A 108.9
C74 C75 H75B 108.9
C76 C75 H75B 108.9
H75A C75 H75B 107.7
C77 C76 C75 114.0(6)
C77 C76 H76A 108.7
C75 C76 H76A 108.7
C77 C76 H76B 108.8
C75 C76 H76B 108.7
H76A C76 H76B 107.6
C76 C77 C78 114.0(7)
C76 C77 H77A 108.8
C78 C77 H77A 108.8
C76 C77 H77B 108.8
C78 C77 H77B 108.8
H77A C77 H77B 107.7
C77 C78 H78A 109.5
C77 C78 H78B 109.5
H78A C78 H78B 109.5
C77 C78 H78C 109.5
H78A C78 H78C 109.5
H78B C78 H78C 109.5
C80 C79 C63 121.5(7)
C80 C79 H79 119.2
C63 C79 H79 119.2
C79 C80 C81 120.8(7)
C79 C80 H80 119.6
C81 C80 H80 119.6
C61 C81 C80 118.0(7)
C61 C81 H81 121.0
C80 C81 H81 121.0
C83 C82 H82A 109.5
C83 C82 H82B 109.5
H82A C82 H82B 109.5
C83 C82 H82C 109.5
H82A C82 H82C 109.5
H82B C82 H82C 109.5
C84 C83 C82 112.5(7)
C84 C83 H83A 109.1
C82 C83 H83A 109.1
C84 C83 H83B 109.1
C82 C83 H83B 109.1
H83A C83 H83B 107.8
C83 C84 C85 115.5(6)
C83 C84 H84A 108.4
C85 C84 H84A 108.4
C83 C84 H84B 108.4
C85 C84 H84B 108.4
H84A C84 H84B 107.5
C86 C85 C84 114.0(6)
C86 C85 H85A 108.7
C84 C85 H85A 108.7
C86 C85 H85B 108.7
C84 C85 H85B 108.7
H85A C85 H85B 107.6
C85 C86 C87 116.1(6)
C85 C86 H86A 108.3
C87 C86 H86A 108.3
C85 C86 H86B 108.3
C87 C86 H86B 108.3
H86A C86 H86B 107.4
C88 C87 C86 114.5(6)
C88 C87 H87A 108.6
C86 C87 H87A 108.6
C88 C87 H87B 108.6
C86 C87 H87B 108.6
H87A C87 H87B 107.6
C87 C88 C89 114.9(6)
C87 C88 H88A 108.6
C89 C88 H88A 108.6
C87 C88 H88B 108.6
C89 C88 H88B 108.6
H88A C88 H88B 107.5
C90 C89 C88 114.3(6)
C90 C89 H89A 108.7
C88 C89 H89A 108.7
C90 C89 H89B 108.7
C88 C89 H89B 108.7
H89A C89 H89B 107.6
C89 C90 C91 115.1(6)
C89 C90 H90A 108.5
C91 C90 H90A 108.5
C89 C90 H90B 108.5
C91 C90 H90B 108.5
H90A C90 H90B 107.5
C92 C91 C90 114.3(6)
C92 C91 H91A 108.7
C90 C91 H91A 108.7
C92 C91 H91B 108.7
C90 C91 H91B 108.7
H91A C91 H91B 107.6
C91 C92 C93 114.4(6)
C91 C92 H92A 108.7
C93 C92 H92A 108.7
C91 C92 H92B 108.7
C93 C92 H92B 108.7
H92A C92 H92B 107.6
C94 C93 C92 114.2(6)
C94 C93 H93A 108.7
C92 C93 H93A 108.7
C94 C93 H93B 108.7
C92 C93 H93B 108.7
H93A C93 H93B 107.6
C93 C94 C95 115.9(6)
C93 C94 H94A 108.3
C95 C94 H94A 108.3
C93 C94 H94B 108.3
C95 C94 H94B 108.3
H94A C94 H94B 107.4
C96 C95 C94 113.9(6)
C96 C95 H95A 108.8
C94 C95 H95A 108.8
C96 C95 H95B 108.8
C94 C95 H95B 108.8
H95A C95 H95B 107.7
C95 C96 C97 118.2(6)
C95 C96 H96A 107.8
C97 C96 H96A 107.8
C95 C96 H96B 107.8
C97 C96 H96B 107.8
H96A C96 H96B 107.1
C98 C97 C106 118.8(7)
C98 C97 C96 122.6(6)
C106 C97 C96 118.6(6)
C97 C98 C99 121.1(7)
C97 C98 H98 119.5
C99 C98 H98 119.5
C108 C99 O16 124.7(7)
C108 C99 C98 120.2(7)
O16 C99 C98 115.1(6)
O16 C100 C101 105.9(6)
O16 C100 H10C 110.6
C101 C100 H10C 110.6
O16 C100 H10D 110.6
C101 C100 H10D 110.6
H10C C100 H10D 108.7
O17 C101 C100 107.6(6)
O17 C101 H10E 110.2
C100 C101 H10E 110.2
O17 C101 H10F 110.2
C100 C101 H10F 110.2
H10E C101 H10F 108.5
O20 C102 O17 123.3(8)
O20 C102 C103 126.5(7)
O17 C102 C103 110.2(6)
C102 C103 C104 113.2(6)
C102 C103 H10G 108.9
C104 C103 H10G 108.9
C102 C103 H10H 108.9
C104 C103 H10H 108.9
H10G C103 H10H 107.8
C105 C104 C103 113.4(6)
C105 C104 H10I 108.9
C103 C104 H10I 108.9
C105 C104 H10J 108.9
C103 C104 H10J 108.9
H10I C104 H10J 107.7
O19 C105 O18 122.8(7)
O19 C105 C104 123.6(6)
O18 C105 C104 113.6(7)
C107 C106 C97 120.4(7)
C107 C106 H106 119.8
C97 C106 H106 119.8
C108 C107 C106 120.7(7)
C108 C107 H107 119.6
C106 C107 H107 119.6
C99 C108 C107 118.8(7)
C99 C108 H108 120.6
C107 C108 H108 120.6

loop_
_geom_bond_atom_site_label_1
_geom_bond_atom_site_label_2
_geom_bond_distance
O1 C1 1.320(8)
O1 H1 0.8200
O2 C4 1.348(8)
O2 C5 1.442(10)
O3 C7 1.395(8)
O3 C6 1.433(8)
O4 C1 1.206(8)
O5 C4 1.197(9)
O6 C45 1.396(8)
O6 C46 1.444(9)
O7 C48 1.352(8)
O7 C47 1.454(10)
O8 C51 1.309(8)
O8 H180 0.8200
O9 C51 1.238(8)
O10 C48 1.209(9)
O11 C55 1.231(8)
O12 C58 1.332(8)
O12 C59 1.452(10)
O13 C61 1.392(8)
O13 C60 1.426(8)
O14 C55 1.306(8)
O14 H14 0.8200
O15 C58 1.195(9)
O16 C99 1.381(8)
O16 C100 1.439(9)
O17 C102 1.348(9)
O17 C101 1.468(9)
O18 C105 1.304(8)
O18 H18 0.8200
O19 C105 1.240(9)
O20 C102 1.206(8)
C1 C2 1.504(9)
C2 C3 1.515(9)
C2 H2A 0.9700
C2 H2B 0.9700
C3 C4 1.522(11)
C3 H3A 0.9700
C3 H3B 0.9700
C5 C6 1.506(9)
C5 H5A 0.9700
C5 H5B 0.9700
C6 H6A 0.9700
C6 H6B 0.9700
C7 C25 1.371(9)
C7 C8 1.413(10)
C8 C9 1.372(10)
C8 H8 0.9300
C9 C27 1.388(10)
C9 C10 1.517(10)
C10 C11 1.531(10)
C10 H10A 0.9700
C10 H10B 0.9700
C11 C12 1.540(10)
C11 H11A 0.9700
C11 H11B 0.9700
C12 C13 1.522(10)
C12 H12A 0.9700
C12 H12B 0.9700
C13 C14 1.539(10)
C13 H13A 0.9700
C13 H13B 0.9700
C14 C15 1.518(10)
C14 H14A 0.9700
C14 H14B 0.9700
C15 C16 1.540(10)
C15 H15A 0.9700
C15 H15B 0.9700
C16 C17 1.513(10)
C16 H16A 0.9700
C16 H16B 0.9700
C17 C18 1.540(10)
C17 H17A 0.9700
C17 H17B 0.9700
C18 C19 1.518(10)
C18 H18A 0.9700
C18 H18B 0.9700
C19 C20 1.545(10)
C19 H19A 0.9700
C19 H19B 0.9700
C20 C21 1.506(10)
C20 H20A 0.9700
C20 H20B 0.9700
C21 C22 1.541(10)
C21 H21A 0.9700
C21 H21B 0.9700
C22 C23 1.503(10)
C22 H22A 0.9700
C22 H22B 0.9700
C23 C24 1.521(11)
C23 H23A 0.9700
C23 H23B 0.9700
C24 H24A 0.9600
C24 H24B 0.9600
C24 H24C 0.9600
C25 C26 1.414(10)
C25 H25 0.9300
C26 C27 1.385(10)
C26 H26 0.9300
C27 H27 0.9300
C28 C29 1.528(11)
C28 H28A 0.9600
C28 H28B 0.9600
C28 H28C 0.9600
C29 C30 1.527(10)
C29 H29A 0.9700
C29 H29B 0.9700
C30 C31 1.519(10)
C30 H30A 0.9700
C30 H30B 0.9700
C31 C32 1.514(10)
C31 H31A 0.9700
C31 H31B 0.9700
C32 C33 1.537(10)
C32 H32A 0.9700
C32 H32B 0.9700
C33 C34 1.514(10)
C33 H33A 0.9700
C33 H33B 0.9700
C34 C35 1.537(10)
C34 H34A 0.9700
C34 H34B 0.9700
C35 C36 1.510(10)
C35 H35A 0.9700
C35 H35B 0.9700
C36 C37 1.527(10)
C36 H36A 0.9700
C36 H36B 0.9700
C37 C38 1.517(10)
C37 H37A 0.9700
C37 H37B 0.9700
C38 C39 1.530(10)
C38 H38A 0.9700
C38 H38B 0.9700
C39 C40 1.506(10)
C39 H39A 0.9700
C39 H39B 0.9700
C40 C41 1.540(10)
C40 H40A 0.9700
C40 H40B 0.9700
C41 C42 1.514(10)
C41 H41A 0.9700
C41 H41B 0.9700
C42 C43 1.499(10)
C42 H42A 0.9700
C42 H42B 0.9700
C43 C54 1.373(10)
C43 C44 1.401(10)
C44 C45 1.428(11)
C44 H44 0.9300
C45 C52 1.352(10)
C46 C47 1.489(10)
C46 H46A 0.9700
C46 H46B 0.9700
C47 H47A 0.9700
C47 H47B 0.9700
C48 C49 1.503(11)
C49 C50 1.528(9)
C49 H49A 0.9700
C49 H49B 0.9700
C50 C51 1.494(9)
C50 H50A 0.9700
C50 H50B 0.9700
C52 C53 1.408(10)
C52 H52 0.9300
C53 C54 1.390(11)
C53 H53 0.9300
C54 H54 0.9300
C55 C56 1.487(9)
C56 C57 1.520(10)
C56 H56A 0.9700
C56 H56B 0.9700
C57 C58 1.536(11)
C57 H57A 0.9700
C57 H57B 0.9700
C59 C60 1.480(9)
C59 H59A 0.9700
C59 H59B 0.9700
C60 H60A 0.9700
C60 H60B 0.9700
C61 C81 1.365(10)
C61 C62 1.417(11)
C62 C63 1.390(10)
C62 H62 0.9300
C63 C79 1.394(10)
C63 C64 1.522(10)
C64 C65 1.508(10)
C64 H64A 0.9700
C64 H64B 0.9700
C65 C66 1.535(10)
C65 H65A 0.9700
C65 H65B 0.9700
C66 C67 1.506(10)
C66 H66A 0.9700
C66 H66B 0.9700
C67 C68 1.532(10)
C67 H67A 0.9700
C67 H67B 0.9700
C68 C69 1.526(10)
C68 H68A 0.9700
C68 H68B 0.9700
C69 C70 1.533(10)
C69 H69A 0.9700
C69 H69B 0.9700
C70 C71 1.521(10)
C70 H70A 0.9700
C70 H70B 0.9700
C71 C72 1.546(10)
C71 H71A 0.9700
C71 H71B 0.9700
C72 C73 1.512(10)
C72 H72A 0.9700
C72 H72B 0.9700
C73 C74 1.527(10)
C73 H73A 0.9700
C73 H73B 0.9700
C74 C75 1.520(10)
C74 H74A 0.9700
C74 H74B 0.9700
C75 C76 1.537(10)
C75 H75A 0.9700
C75 H75B 0.9700
C76 C77 1.510(10)
C76 H76A 0.9700
C76 H76B 0.9700
C77 C78 1.525(11)
C77 H77A 0.9700
C77 H77B 0.9700
C78 H78A 0.9600
C78 H78B 0.9600
C78 H78C 0.9600
C79 C80 1.376(11)
C79 H79 0.9300
C80 C81 1.415(10)
C80 H80 0.9300
C81 H81 0.9300
C82 C83 1.517(11)
C82 H82A 0.9600
C82 H82B 0.9600
C82 H82C 0.9600
C83 C84 1.501(10)
C83 H83A 0.9700
C83 H83B 0.9700
C84 C85 1.524(10)
C84 H84A 0.9700
C84 H84B 0.9700
C85 C86 1.513(10)
C85 H85A 0.9700
C85 H85B 0.9700
C86 C87 1.528(10)
C86 H86A 0.9700
C86 H86B 0.9700
C87 C88 1.512(10)
C87 H87A 0.9700
C87 H87B 0.9700
C88 C89 1.525(10)
C88 H88A 0.9700
C88 H88B 0.9700
C89 C90 1.511(9)
C89 H89A 0.9700
C89 H89B 0.9700
C90 C91 1.536(10)
C90 H90A 0.9700
C90 H90B 0.9700
C91 C92 1.520(9)
C91 H91A 0.9700
C91 H91B 0.9700
C92 C93 1.526(10)
C92 H92A 0.9700
C92 H92B 0.9700
C93 C94 1.514(10)
C93 H93A 0.9700
C93 H93B 0.9700
C94 C95 1.520(10)
C94 H94A 0.9700
C94 H94B 0.9700
C95 C96 1.510(10)
C95 H95A 0.9700
C95 H95B 0.9700
C96 C97 1.531(10)
C96 H96A 0.9700
C96 H96B 0.9700
C97 C98 1.353(10)
C97 C106 1.399(10)
C98 C99 1.418(10)
C98 H98 0.9300
C99 C108 1.374(9)
C100 C101 1.485(9)
C100 H10C 0.9700
C100 H10D 0.9700
C101 H10E 0.9700
C101 H10F 0.9700
C102 C103 1.506(11)
C103 C104 1.520(10)
C103 H10G 0.9700
C103 H10H 0.9700
C104 C105 1.500(10)
C104 H10I 0.9700
C104 H10J 0.9700
C106 C107 1.392(11)
C106 H106 0.9300
C107 C108 1.385(10)
C107 H107 0.9300
C108 H108 0.9300

loop_
_cod_related_entry_id
_cod_related_entry_database
_cod_related_entry_code
1 ChemSpider 30651970
